data_4350470
loop_
_publ_author_name
'Estrader, Marta'
'Ribas, Joan'
'Tangoulis, Vassilis'
'Solans, Xavier'
'Font-Bard\'ia, Merce'
'Maestro, Miguel'
'Diaz, Carmen'

_publ_section_title
;
 Synthesis, crystal structure, and magnetic studies of one-dimensional
 cyano-bridged Ln3+-Cr3+ complexes with bpy as a blocking ligand.
;
_journal_issue 20
_journal_name_full 'Inorganic chemistry'
_journal_page_first 8239
_journal_page_last 8250
_journal_paper_doi 10.1021/ic060942q
_journal_volume 45
_journal_year 2006
_chemical_formula_moiety 'C16 H16 Cr Dy N8 O4, 3/2(C10 H8 N2), 7/2(H2 O)'
_chemical_formula_sum 'C31 H35 Cr Dy N11 O7.5'
_chemical_formula_weight 896.18
_space_group_IT_number 2
_space_group_name_Hall '-P 1'
_space_group_name_H-M_alt 'P -1'
_symmetry_cell_setting triclinic
_symmetry_space_group_name_H-M 'P -1'
_atom_sites_solution_hydrogens geom
_atom_sites_solution_primary direct
_atom_sites_solution_secondary difmap
_audit_creation_method SHELXL-97
_cell_angle_alpha 83.61(2)
_cell_angle_beta 84.01(2)
_cell_angle_gamma 64.88(2)
_cell_formula_units_Z 2
_cell_length_a 9.828(4)
_cell_length_b 10.773(3)
_cell_length_c 19.806(6)
_cell_measurement_reflns_used 134
_cell_measurement_temperature 293(2)
_cell_volume 1883.1(11)
_computing_structure_refinement 'SHELXL-97 (Sheldrick, 1997)'
_diffrn_ambient_temperature 293(2)
_diffrn_measured_fraction_theta_full 0.693
_diffrn_measured_fraction_theta_max 0.693
_diffrn_radiation_monochromator graphite
_diffrn_radiation_source 'fine-focus sealed tube'
_diffrn_radiation_type MoK\a
_diffrn_radiation_wavelength 0.71073
_diffrn_reflns_av_R_equivalents 0.0276
_diffrn_reflns_av_sigmaI/netI 0.0239
_diffrn_reflns_limit_h_max 12
_diffrn_reflns_limit_h_min -13
_diffrn_reflns_limit_k_max 13
_diffrn_reflns_limit_k_min -14
_diffrn_reflns_limit_l_max 25
_diffrn_reflns_limit_l_min -26
_diffrn_reflns_number 13323
_diffrn_reflns_theta_full 29.51
_diffrn_reflns_theta_max 29.51
_diffrn_reflns_theta_min 3.62
_exptl_absorpt_coefficient_mu 2.317
_exptl_absorpt_correction_T_max 0.79
_exptl_absorpt_correction_T_min 0.57
_exptl_absorpt_correction_type empirical
_exptl_crystal_colour yellow
_exptl_crystal_density_diffrn 1.581
_exptl_crystal_density_method 'not measured'
_exptl_crystal_description prism
_exptl_crystal_F_000 896
_exptl_crystal_size_max 0.25
_exptl_crystal_size_mid 0.22
_exptl_crystal_size_min 0.10
_refine_diff_density_max 0.472
_refine_diff_density_min -0.600
_refine_diff_density_rms 0.078
_refine_ls_extinction_coef 0.0014(3)
_refine_ls_extinction_expression Fc^*^=kFc[1+0.001xFc^2^\l^3^/sin(2\q)]^-1/4^
_refine_ls_extinction_method SHELXL
_refine_ls_goodness_of_fit_ref 1.117
_refine_ls_hydrogen_treatment constr
_refine_ls_matrix_type full
_refine_ls_number_parameters 550
_refine_ls_number_reflns 7269
_refine_ls_number_restraints 0
_refine_ls_restrained_S_all 1.117
_refine_ls_R_factor_all 0.0217
_refine_ls_R_factor_gt 0.0200
_refine_ls_shift/su_max 0.001
_refine_ls_shift/su_mean 0.000
_refine_ls_structure_factor_coef Fsqd
_refine_ls_weighting_details 'calc w=1/[\s^2^(Fo^2^)+(0.0202P)^2^+2.0283P] where P=(Fo^2^+2Fc^2^)/3'
_refine_ls_weighting_scheme calc
_refine_ls_wR_factor_gt 0.0492
_refine_ls_wR_factor_ref 0.0506
_reflns_number_gt 7016
_reflns_number_total 7269
_reflns_threshold_expression >2sigma(I)
_cod_data_source_file ic060942qsi20060630_104750.cif
_cod_data_source_block complex_8
_cod_depositor_comments
;
The following automatic conversions were performed:

data item '_symmetry_cell_setting' value 'Triclinic' was changed to
'triclinic' in accordance with the
/home/saulius/struct/COD-crude-data/automatic-downloads/DataCite-retrospective/ACS/depositions/lib/dictionaries/cif_core.dic
dictionary named 'cif_core.dic' version 2.4.2 last updated on
2011-04-26.

Automatic conversion script
Id: cif_fix_values 6909 2019-04-08 15:41:33Z antanas 
;
_cod_original_sg_symbol_H-M P-1
_cod_database_code 4350470

loop_
_symmetry_equiv_pos_as_xyz
'x, y, z'
'-x, -y, -z'

loop_
_atom_site_label
_atom_site_type_symbol
_atom_site_fract_x
_atom_site_fract_y
_atom_site_fract_z
_atom_site_U_iso_or_equiv
_atom_site_adp_type
_atom_site_occupancy
_atom_site_symmetry_multiplicity
_atom_site_calc_flag
_atom_site_refinement_flags
Dy Dy 0.279892(10) 0.591220(9) 0.246324(4) 0.01734(5) Uani 1 1 d .
Cr Cr 0.72371(4) 0.04386(4) 0.226813(16) 0.01795(8) Uani 1 1 d .
O1 O 0.3154(2) 0.7775(2) 0.18394(10) 0.0319(4) Uani 1 1 d .
O2 O 0.2797(2) 0.5731(2) 0.12716(9) 0.0286(4) Uani 1 1 d .
O3 O 0.1355(2) 0.4664(2) 0.23571(9) 0.0239(3) Uani 1 1 d .
O4 O 0.2563(3) 0.4900(2) 0.35432(9) 0.0363(4) Uani 1 1 d .
N1 N 0.2392(2) 0.7588(2) 0.33561(10) 0.0279(4) Uani 1 1 d .
N2 N 0.5163(2) 0.5913(2) 0.28495(9) 0.0239(4) Uani 1 1 d .
N3 N 0.4653(2) 0.3537(2) 0.23127(10) 0.0262(4) Uani 1 1 d .
N4 N 0.4878(3) -0.0844(2) 0.20934(12) 0.0342(5) Uani 1 1 d .
N5 N 0.7999(3) 0.0805(3) 0.06564(11) 0.0406(5) Uani 1 1 d .
N6 N 0.9633(3) 0.1645(3) 0.24540(15) 0.0484(6) Uani 1 1 d .
N7 N 0.6662(4) 0.0021(3) 0.38887(12) 0.0533(7) Uani 1 1 d .
N8 N 0.0214(2) 0.7585(2) 0.22885(10) 0.0269(4) Uani 1 1 d .
N9 N 0.2390(2) 0.3510(2) 0.08872(10) 0.0291(4) Uani 1 1 d .
N10 N -0.0453(3) 0.5418(3) 0.11918(12) 0.0371(5) Uani 1 1 d .
N11 N 0.3079(3) 0.5405(3) 0.48277(11) 0.0423(6) Uani 1 1 d .
C1 C 0.1017(3) 0.8383(3) 0.36171(12) 0.0352(6) Uani 1 1 d .
H1C H 0.0195 0.8287 0.3476 0.042 Uiso 1 1 calc R
C2 C 0.0748(4) 0.9337(3) 0.40828(14) 0.0433(7) Uani 1 1 d .
H2C H -0.0226 0.9873 0.4248 0.052 Uiso 1 1 calc R
C3 C 0.1968(5) 0.9470(4) 0.42947(16) 0.0540(9) Uani 1 1 d .
H3C H 0.1831 1.0107 0.4605 0.065 Uiso 1 1 calc R
C4 C 0.3382(4) 0.8653(3) 0.40436(16) 0.0472(7) Uani 1 1 d .
H4C H 0.4212 0.8731 0.4187 0.057 Uiso 1 1 calc R
C5 C 0.3589(3) 0.7705(3) 0.35748(11) 0.0283(5) Uani 1 1 d .
C6 C 0.5099(3) 0.6786(3) 0.33044(12) 0.0273(5) Uani 1 1 d .
C7 C 0.6409(4) 0.6805(3) 0.35075(15) 0.0409(7) Uani 1 1 d .
H7 H 0.6346 0.7408 0.3824 0.049 Uiso 1 1 calc R
C8 C 0.7788(3) 0.5934(3) 0.32396(17) 0.0464(7) Uani 1 1 d .
H8 H 0.8663 0.5946 0.3371 0.056 Uiso 1 1 calc R
C9 C 0.7866(3) 0.5040(3) 0.27743(15) 0.0394(6) Uani 1 1 d .
H9 H 0.8789 0.4436 0.2588 0.047 Uiso 1 1 calc R
C10 C 0.6530(3) 0.5071(3) 0.25939(13) 0.0319(5) Uani 1 1 d .
H10 H 0.6580 0.4475 0.2277 0.038 Uiso 1 1 calc R
C11 C 0.5521(3) 0.2419(3) 0.22871(11) 0.0243(5) Uani 1 1 d .
C12 C 0.5738(3) -0.0411(2) 0.21466(11) 0.0246(5) Uani 1 1 d .
C13 C 0.7674(3) 0.0686(3) 0.12232(12) 0.0266(5) Uani 1 1 d .
C16 C 0.9088(3) -0.1449(2) 0.22672(11) 0.0231(5) Uani 1 1 d .
C14 C 0.8748(3) 0.1241(3) 0.23974(13) 0.0278(5) Uani 1 1 d .
C15 C 0.6890(3) 0.0158(3) 0.33150(12) 0.0301(5) Uani 1 1 d .
C17 C 0.3786(3) 0.2537(3) 0.08076(12) 0.0334(5) Uani 1 1 d .
H17 H 0.4584 0.2763 0.0854 0.040 Uiso 1 1 calc R
C18 C 0.4114(3) 0.1210(3) 0.06596(13) 0.0362(6) Uani 1 1 d .
H18 H 0.5105 0.0563 0.0601 0.043 Uiso 1 1 calc R
C19 C 0.2924(4) 0.0879(3) 0.06015(15) 0.0422(7) Uani 1 1 d .
H19 H 0.3101 -0.0006 0.0509 0.051 Uiso 1 1 calc R
C20 C 0.1470(3) 0.1870(3) 0.06809(15) 0.0389(6) Uani 1 1 d .
H20 H 0.0658 0.1659 0.0644 0.047 Uiso 1 1 calc R
C21 C 0.1231(3) 0.3189(3) 0.08170(11) 0.0291(5) Uani 1 1 d .
C22 C -0.0308(3) 0.4313(3) 0.08842(12) 0.0304(5) Uani 1 1 d .
C23 C -0.1540(4) 0.4248(4) 0.06272(16) 0.0468(7) Uani 1 1 d .
H23 H -0.1425 0.3474 0.0420 0.056 Uiso 1 1 calc R
C24 C -0.2929(4) 0.5341(4) 0.06831(17) 0.0502(8) Uani 1 1 d .
H24 H -0.3766 0.5298 0.0526 0.060 Uiso 1 1 calc R
C25 C -0.3074(3) 0.6496(4) 0.09716(14) 0.0451(7) Uani 1 1 d .
H25 H -0.3990 0.7264 0.0997 0.054 Uiso 1 1 calc R
C26 C -0.1805(3) 0.6469(3) 0.12225(15) 0.0446(7) Uani 1 1 d .
H26 H -0.1900 0.7240 0.1428 0.054 Uiso 1 1 calc R
C27 C 0.1683(4) 0.6129(4) 0.50782(16) 0.0515(8) Uani 1 1 d .
H27 H 0.0892 0.6094 0.4874 0.062 Uiso 1 1 calc R
C28 C 0.1337(4) 0.6935(4) 0.56260(16) 0.0534(8) Uani 1 1 d .
H28 H 0.0348 0.7399 0.5796 0.064 Uiso 1 1 calc R
C29 C 0.2511(4) 0.7019(3) 0.59080(15) 0.0513(8) Uani 1 1 d .
H29 H 0.2323 0.7578 0.6263 0.062 Uiso 1 1 calc R
C30 C 0.3958(4) 0.6277(3) 0.56629(14) 0.0440(7) Uani 1 1 d .
H30 H 0.4759 0.6331 0.5850 0.053 Uiso 1 1 calc R
C31 C 0.4225(4) 0.5439(3) 0.51317(12) 0.0370(6) Uani 1 1 d .
O1S O 0.1368(3) 0.8431(2) 0.07078(11) 0.0381(5) Uani 1 1 d .
O2S O 0.2252(3) 0.1886(2) 0.25885(12) 0.0406(5) Uani 1 1 d .
O3X O 0.3140(11) 0.2159(9) 0.3807(5) 0.057(2) Uani 0.50 1 d P
O3Y O 0.2127(7) 0.2691(6) 0.3889(3) 0.0508(12) Uani 0.50 1 d P
O4S O 0.4169(7) 0.1139(6) 0.4841(3) 0.0594(14) Uani 0.50 1 d P
H4Y H 0.394(10) 0.087(10) 0.520(5) 0.071 Uiso 0.50 1 d P
H4X H 0.486(11) 0.066(11) 0.467(5) 0.071 Uiso 0.50 1 d P
O5S O 0.1907(13) 0.2506(12) 0.5196(5) 0.069(3) Uani 0.50 1 d P
H1A H 0.364(4) 0.813(4) 0.1918(18) 0.046(10) Uiso 1 1 d .
H1B H 0.261(4) 0.814(4) 0.1548(19) 0.052(10) Uiso 1 1 d .
H2A H 0.241(4) 0.639(4) 0.1062(16) 0.034(9) Uiso 1 1 d .
H2B H 0.258(4) 0.517(4) 0.1143(17) 0.046(10) Uiso 1 1 d .
H3A H 0.086(4) 0.499(4) 0.2032(19) 0.047(10) Uiso 1 1 d .
H3B H 0.165(4) 0.392(4) 0.2394(18) 0.048(11) Uiso 1 1 d .
H4A H 0.255(4) 0.417(4) 0.3595(18) 0.052(11) Uiso 1 1 d .
H4B H 0.273(4) 0.509(4) 0.387(2) 0.056(11) Uiso 1 1 d .
H1X H 0.050(5) 0.887(5) 0.079(2) 0.070(14) Uiso 1 1 d .
H1Y H 0.155(5) 0.860(4) 0.035(2) 0.060(12) Uiso 1 1 d .
H2X H 0.157(5) 0.181(4) 0.2529(18) 0.046(11) Uiso 1 1 d .
H2Y H 0.290(6) 0.129(5) 0.243(2) 0.080(16) Uiso 1 1 d .
H3X H 0.287(8) 0.194(7) 0.356(3) 0.026(19) Uiso 0.50 1 d P
H3Y H 0.301(10) 0.201(8) 0.401(3) 0.01(2) Uiso 0.50 1 d P

loop_
_atom_site_aniso_label
_atom_site_aniso_U_11
_atom_site_aniso_U_22
_atom_site_aniso_U_33
_atom_site_aniso_U_23
_atom_site_aniso_U_13
_atom_site_aniso_U_12
Dy 0.01503(7) 0.01414(7) 0.02171(6) -0.00254(3) -0.00292(3) -0.00432(5)
Cr 0.01397(16) 0.01483(18) 0.02345(16) -0.00315(11) -0.00125(11) -0.00406(16)
O1 0.0374(11) 0.0325(10) 0.0358(9) 0.0076(7) -0.0154(8) -0.0236(10)
O2 0.0391(11) 0.0237(10) 0.0253(8) -0.0030(7) -0.0038(7) -0.0146(10)
O3 0.0207(9) 0.0213(10) 0.0309(8) -0.0025(6) -0.0057(6) -0.0090(9)
O4 0.0601(14) 0.0385(11) 0.0221(8) 0.0000(7) -0.0066(8) -0.0316(11)
N1 0.0311(11) 0.0245(11) 0.0267(9) -0.0046(7) -0.0065(8) -0.0085(10)
N2 0.0225(10) 0.0234(10) 0.0275(9) 0.0021(7) -0.0052(7) -0.0115(9)
N3 0.0186(10) 0.0175(11) 0.0403(11) -0.0066(7) -0.0033(7) -0.0040(10)
N4 0.0310(12) 0.0332(13) 0.0444(12) 0.0008(9) -0.0067(9) -0.0191(11)
N5 0.0388(13) 0.0521(16) 0.0299(11) 0.0008(9) 0.0010(9) -0.0196(13)
N6 0.0337(13) 0.0485(17) 0.0701(17) -0.0155(13) -0.0029(12) -0.0215(14)
N7 0.0682(19) 0.0681(19) 0.0302(12) -0.0069(11) 0.0058(11) -0.0360(17)
N8 0.0213(11) 0.0223(11) 0.0348(10) -0.0061(7) -0.0060(7) -0.0050(11)
N9 0.0301(11) 0.0310(12) 0.0285(9) -0.0079(8) -0.0047(8) -0.0129(11)
N10 0.0306(12) 0.0379(14) 0.0421(12) -0.0132(9) -0.0072(9) -0.0100(12)
N11 0.0583(16) 0.0411(14) 0.0287(11) -0.0027(9) -0.0062(10) -0.0213(14)
C1 0.0349(14) 0.0336(15) 0.0304(12) -0.0091(10) -0.0050(10) -0.0055(13)
C2 0.0508(18) 0.0320(16) 0.0361(13) -0.0127(11) 0.0041(12) -0.0059(15)
C3 0.079(3) 0.0442(19) 0.0446(16) -0.0229(13) 0.0064(15) -0.029(2)
C4 0.058(2) 0.0495(19) 0.0468(16) -0.0203(13) -0.0025(13) -0.0307(18)
C5 0.0412(14) 0.0243(12) 0.0250(10) -0.0008(8) -0.0068(9) -0.0182(12)
C6 0.0328(13) 0.0249(12) 0.0293(11) 0.0053(8) -0.0102(9) -0.0169(12)
C7 0.0455(17) 0.0413(17) 0.0481(15) 0.0022(12) -0.0187(12) -0.0276(16)
C8 0.0354(16) 0.0490(19) 0.0658(19) 0.0115(14) -0.0220(13) -0.0276(16)
C9 0.0229(13) 0.0441(17) 0.0538(16) 0.0051(12) -0.0049(11) -0.0181(14)
C10 0.0251(12) 0.0347(15) 0.0389(13) 0.0003(10) -0.0025(9) -0.0159(13)
C11 0.0212(11) 0.0249(14) 0.0297(11) -0.0041(8) -0.0026(8) -0.0117(12)
C12 0.0216(11) 0.0200(12) 0.0295(11) -0.0011(8) -0.0036(8) -0.0058(11)
C13 0.0206(11) 0.0235(12) 0.0321(12) -0.0020(8) -0.0033(8) -0.0053(11)
C16 0.0219(12) 0.0231(13) 0.0269(10) -0.0042(8) -0.0026(8) -0.0110(12)
C14 0.0200(11) 0.0220(12) 0.0410(13) -0.0072(9) -0.0046(9) -0.0066(11)
C15 0.0285(13) 0.0288(14) 0.0339(12) -0.0045(9) -0.0010(9) -0.0126(12)
C17 0.0306(14) 0.0392(16) 0.0326(12) -0.0066(10) -0.0048(9) -0.0153(14)
C18 0.0358(15) 0.0315(15) 0.0340(12) -0.0078(10) -0.0048(10) -0.0052(13)
C19 0.0529(19) 0.0293(15) 0.0486(16) -0.0102(11) -0.0037(13) -0.0195(16)
C20 0.0390(16) 0.0351(16) 0.0492(15) -0.0082(11) -0.0051(12) -0.0199(15)
C21 0.0343(13) 0.0328(14) 0.0243(10) -0.0058(9) -0.0035(9) -0.0169(13)
C22 0.0308(13) 0.0348(15) 0.0280(11) -0.0041(9) -0.0041(9) -0.0152(13)
C23 0.0440(18) 0.051(2) 0.0520(17) -0.0096(13) -0.0153(13) -0.0224(17)
C24 0.0313(15) 0.064(2) 0.0545(18) -0.0020(15) -0.0160(12) -0.0171(17)
C25 0.0293(14) 0.054(2) 0.0394(14) -0.0055(12) -0.0047(11) -0.0046(16)
C26 0.0346(16) 0.0441(19) 0.0478(16) -0.0148(13) -0.0075(12) -0.0056(16)
C27 0.064(2) 0.052(2) 0.0410(15) 0.0005(13) -0.0089(14) -0.0254(19)
C28 0.062(2) 0.0463(19) 0.0394(15) -0.0001(13) 0.0021(14) -0.0131(19)
C29 0.076(2) 0.0361(17) 0.0318(14) -0.0054(11) -0.0046(14) -0.0126(18)
C30 0.065(2) 0.0339(16) 0.0326(13) -0.0062(10) -0.0098(12) -0.0179(16)
C31 0.0620(19) 0.0297(14) 0.0217(11) 0.0015(9) -0.0094(11) -0.0207(15)
O1S 0.0387(12) 0.0418(12) 0.0298(10) 0.0072(8) -0.0044(8) -0.0149(11)
O2S 0.0312(11) 0.0327(12) 0.0645(14) -0.0095(9) -0.0053(10) -0.0178(11)
O3X 0.090(6) 0.050(4) 0.044(4) -0.003(3) 0.004(4) -0.043(5)
O3Y 0.057(3) 0.046(3) 0.058(3) 0.006(2) -0.005(3) -0.031(3)
O4S 0.067(4) 0.075(4) 0.036(2) 0.004(2) -0.002(2) -0.032(3)
O5S 0.070(7) 0.071(8) 0.055(6) 0.002(5) -0.007(5) -0.019(7)

loop_
_atom_type_symbol
_atom_type_description
_atom_type_scat_dispersion_real
_atom_type_scat_dispersion_imag
_atom_type_scat_source
C C 0.0033 0.0016 'International Tables Vol C Tables 4.2.6.8 and 6.1.1.4'
H H 0.0000 0.0000 'International Tables Vol C Tables 4.2.6.8 and 6.1.1.4'
Cr Cr 0.3209 0.6236 'International Tables Vol C Tables 4.2.6.8 and 6.1.1.4'
Dy Dy -0.1892 4.4098 'International Tables Vol C Tables 4.2.6.8 and 6.1.1.4'
N N 0.0061 0.0033 'International Tables Vol C Tables 4.2.6.8 and 6.1.1.4'
O O 0.0106 0.0060 'International Tables Vol C Tables 4.2.6.8 and 6.1.1.4'

loop_
_geom_angle_atom_site_label_1
_geom_angle_atom_site_label_2
_geom_angle_atom_site_label_3
_geom_angle
_geom_angle_site_symmetry_1
_geom_angle_site_symmetry_3
O4 Dy O3 73.89(7) . .
O4 Dy O1 145.29(7) . .
O3 Dy O1 135.80(7) . .
O4 Dy O2 144.36(7) . .
O3 Dy O2 73.71(6) . .
O1 Dy O2 70.35(7) . .
O4 Dy N8 102.23(8) . .
O3 Dy N8 72.56(7) . .
O1 Dy N8 77.56(8) . .
O2 Dy N8 81.74(7) . .
O4 Dy N3 80.14(8) . .
O3 Dy N3 74.79(7) . .
O1 Dy N3 120.00(7) . .
O2 Dy N3 77.43(7) . .
N8 Dy N3 145.04(7) . .
O4 Dy N2 85.81(7) . .
O3 Dy N2 147.98(7) . .
O1 Dy N2 73.04(7) . .
O2 Dy N2 115.48(7) . .
N8 Dy N2 137.21(7) . .
N3 Dy N2 77.57(7) . .
O4 Dy N1 70.31(7) . .
O3 Dy N1 127.21(7) . .
O1 Dy N1 75.76(7) . .
O2 Dy N1 143.68(7) . .
N8 Dy N1 78.57(7) . .
N3 Dy N1 132.78(7) . .
N2 Dy N1 64.61(7) . .
C14 Cr C16 85.73(10) . .
C14 Cr C15 90.67(10) . .
C16 Cr C15 90.31(10) . .
C14 Cr C13 87.80(10) . .
C16 Cr C13 87.96(9) . .
C15 Cr C13 177.78(10) . .
C14 Cr C12 178.83(10) . .
C16 Cr C12 93.22(9) . .
C15 Cr C12 88.82(9) . .
C13 Cr C12 92.68(9) . .
C14 Cr C11 88.68(10) . .
C16 Cr C11 174.40(9) . .
C15 Cr C11 89.47(10) . .
C13 Cr C11 92.11(9) . .
C12 Cr C11 92.37(9) . .
Dy O1 H1A 128(3) . .
Dy O1 H1B 115(3) . .
H1A O1 H1B 115(4) . .
Dy O2 H2A 116(2) . .
Dy O2 H2B 120(2) . .
H2A O2 H2B 108(3) . .
Dy O3 H3A 109(2) . .
Dy O3 H3B 124(3) . .
H3A O3 H3B 112(4) . .
Dy O4 H4A 122(3) . .
Dy O4 H4B 125(3) . .
H4A O4 H4B 111(4) . .
C1 N1 C5 118.0(2) . .
C1 N1 Dy 122.23(17) . .
C5 N1 Dy 119.80(16) . .
C10 N2 C6 117.8(2) . .
C10 N2 Dy 121.01(16) . .
C6 N2 Dy 121.17(16) . .
C11 N3 Dy 175.61(19) . .
C16 N8 Dy 165.78(18) 1_465 .
C17 N9 C21 118.4(2) . .
C26 N10 C22 117.7(2) . .
C27 N11 C31 117.9(3) . .
N1 C1 C2 123.9(3) . .
N1 C1 H1C 118.1 . .
C2 C1 H1C 118.1 . .
C3 C2 C1 117.9(3) . .
C3 C2 H2C 121.0 . .
C1 C2 H2C 121.0 . .
C4 C3 C2 119.2(3) . .
C4 C3 H3C 120.4 . .
C2 C3 H3C 120.4 . .
C3 C4 C5 120.5(3) . .
C3 C4 H4C 119.8 . .
C5 C4 H4C 119.8 . .
N1 C5 C4 120.5(3) . .
N1 C5 C6 117.5(2) . .
C4 C5 C6 122.0(2) . .
N2 C6 C7 121.1(3) . .
N2 C6 C5 116.9(2) . .
C7 C6 C5 122.0(2) . .
C8 C7 C6 119.8(3) . .
C8 C7 H7 120.1 . .
C6 C7 H7 120.1 . .
C7 C8 C9 119.5(3) . .
C7 C8 H8 120.2 . .
C9 C8 H8 120.2 . .
C8 C9 C10 117.9(3) . .
C8 C9 H9 121.1 . .
C10 C9 H9 121.1 . .
N2 C10 C9 123.8(3) . .
N2 C10 H10 118.1 . .
C9 C10 H10 118.1 . .
N3 C11 Cr 175.0(2) . .
N4 C12 Cr 177.6(2) . .
N5 C13 Cr 176.0(2) . .
N8 C16 Cr 171.64(19) 1_645 .
N6 C14 Cr 177.1(2) . .
N7 C15 Cr 178.3(3) . .
N9 C17 C18 123.7(2) . .
N9 C17 H17 118.2 . .
C18 C17 H17 118.2 . .
C19 C18 C17 117.8(3) . .
C19 C18 H18 121.1 . .
C17 C18 H18 121.1 . .
C18 C19 C20 119.6(3) . .
C18 C19 H19 120.2 . .
C20 C19 H19 120.2 . .
C19 C20 C21 119.3(3) . .
C19 C20 H20 120.4 . .
C21 C20 H20 120.4 . .
N9 C21 C20 121.3(3) . .
N9 C21 C22 116.9(2) . .
C20 C21 C22 121.8(2) . .
N10 C22 C23 121.3(3) . .
N10 C22 C21 116.8(2) . .
C23 C22 C21 122.0(3) . .
C24 C23 C22 119.4(3) . .
C24 C23 H23 120.3 . .
C22 C23 H23 120.3 . .
C25 C24 C23 119.7(3) . .
C25 C24 H24 120.1 . .
C23 C24 H24 120.1 . .
C24 C25 C26 117.2(3) . .
C24 C25 H25 121.4 . .
C26 C25 H25 121.4 . .
N10 C26 C25 124.6(3) . .
N10 C26 H26 117.7 . .
C25 C26 H26 117.7 . .
N11 C27 C28 124.0(3) . .
N11 C27 H27 118.0 . .
C28 C27 H27 118.0 . .
C29 C28 C27 117.5(3) . .
C29 C28 H28 121.3 . .
C27 C28 H28 121.3 . .
C30 C29 C28 119.6(3) . .
C30 C29 H29 120.2 . .
C28 C29 H29 120.2 . .
C29 C30 C31 119.7(3) . .
C29 C30 H30 120.2 . .
C31 C30 H30 120.2 . .
N11 C31 C30 121.1(3) . .
N11 C31 C31 117.0(3) . 2_666
C30 C31 C31 121.9(3) . 2_666
H1X O1S H1Y 109(4) . .
H2X O2S H2Y 106(4) . .
O3Y O3X H3X 81(6) . .
O3Y O3X H3Y 74(10) . .
H3X O3X H3Y 110(10) . .
O3X O3Y H3X 40(4) . .
O3X O3Y H3Y 28(4) . .
H3X O3Y H3Y 56(6) . .
H4Y O4S H4X 116(9) . .

loop_
_geom_bond_atom_site_label_1
_geom_bond_atom_site_label_2
_geom_bond_distance
_geom_bond_site_symmetry_2
Dy O4 2.3260(19) .
Dy O3 2.3686(18) .
Dy O1 2.3724(19) .
Dy O2 2.3900(18) .
Dy N8 2.445(2) .
Dy N3 2.461(2) .
Dy N2 2.521(2) .
Dy N1 2.549(2) .
Cr C14 2.058(2) .
Cr C16 2.075(3) .
Cr C15 2.075(3) .
Cr C13 2.080(2) .
Cr C12 2.083(2) .
Cr C11 2.085(3) .
O1 H1A 0.76(4) .
O1 H1B 0.78(4) .
O2 H2A 0.75(4) .
O2 H2B 0.79(4) .
O3 H3A 0.80(4) .
O3 H3B 0.73(4) .
O4 H4A 0.79(4) .
O4 H4B 0.75(4) .
N1 C1 1.341(3) .
N1 C5 1.353(3) .
N2 C10 1.345(3) .
N2 C6 1.352(3) .
N3 C11 1.146(3) .
N4 C12 1.142(3) .
N5 C13 1.143(3) .
N6 C14 1.145(3) .
N7 C15 1.141(3) .
N8 C16 1.154(3) 1_465
N9 C17 1.333(4) .
N9 C21 1.346(3) .
N10 C26 1.332(4) .
N10 C22 1.345(3) .
N11 C27 1.331(4) .
N11 C31 1.347(4) .
C1 C2 1.381(4) .
C1 H1C 0.9300 .
C2 C3 1.378(5) .
C2 H2C 0.9300 .
C3 C4 1.366(5) .
C3 H3C 0.9300 .
C4 C5 1.394(3) .
C4 H4C 0.9300 .
C5 C6 1.475(4) .
C6 C7 1.397(4) .
C7 C8 1.371(5) .
C7 H7 0.9300 .
C8 C9 1.379(5) .
C8 H8 0.9300 .
C9 C10 1.383(4) .
C9 H9 0.9300 .
C10 H10 0.9300 .
C16 N8 1.154(3) 1_645
C17 C18 1.384(4) .
C17 H17 0.9300 .
C18 C19 1.378(4) .
C18 H18 0.9300 .
C19 C20 1.379(4) .
C19 H19 0.9300 .
C20 C21 1.392(4) .
C20 H20 0.9300 .
C21 C22 1.487(4) .
C22 C23 1.392(4) .
C23 C24 1.377(5) .
C23 H23 0.9300 .
C24 C25 1.373(5) .
C24 H24 0.9300 .
C25 C26 1.377(4) .
C25 H25 0.9300 .
C26 H26 0.9300 .
C27 C28 1.388(5) .
C27 H27 0.9300 .
C28 C29 1.373(5) .
C28 H28 0.9300 .
C29 C30 1.370(5) .
C29 H29 0.9300 .
C30 C31 1.394(4) .
C30 H30 0.9300 .
C31 C31 1.486(6) 2_666
O1S H1X 0.79(5) .
O1S H1Y 0.74(4) .
O2S H2X 0.73(4) .
O2S H2Y 0.76(5) .
O3X O3Y 0.921(9) .
O3X H3X 0.69(7) .
O3X H3Y 0.44(6) .
O3Y H3X 1.06(7) .
O3Y H3Y 0.90(9) .
O4S H4Y 0.79(9) .
O4S H4X 0.74(10) .
